data_1546579
loop_
_publ_author_name
'Gunawardana, C. A.'
'Desper, J.'
'Sinha, A. S.'
'&#x00D0;akovi\'c, M.'
'Aaker\"oy, C. B.'

_publ_section_title
;
 Competition and selectivity in supramolecular synthesis: structural
 landscape around 1-(pyridylmethyl)-2,2&#x2032;-biimidazoles
;
_journal_name_full 'Faraday Discuss.'
_journal_paper_doi 10.1039/C7FD00080D
_journal_year 2017
_chemical_formula_moiety
;
(C12 H11 N5)2 (C6 F4 I2) (C1 H4 O)
;
_chemical_formula_sum 'C31 H26 F4 I2 N10 O'
_chemical_formula_weight 884.42
_chemical_name_systematic
;
CG-P2-A3-D9 [N-(4-pyridylmethyl)-2,2-biimidazole]2, 1,4-diiodotetrafluorobenzene
;
_space_group_crystal_system triclinic
_space_group_IT_number 2
_space_group_name_Hall '-P 1'
_space_group_name_H-M_alt 'P -1'
_symmetry_space_group_name_Hall '-P 1'
_symmetry_space_group_name_H-M 'P -1'
_atom_sites_solution_hydrogens mixed
_audit_creation_method SHELXL-2013
_audit_update_record
;
2017-02-17 deposited with the CCDC.
2017-04-04 downloaded from the CCDC.
;
_cell_angle_alpha 111.285(2)
_cell_angle_beta 92.518(2)
_cell_angle_gamma 112.668(2)
_cell_formula_units_Z 4
_cell_length_a 13.4945(9)
_cell_length_b 14.8017(10)
_cell_length_c 19.3714(13)
_cell_measurement_reflns_used 9880
_cell_measurement_temperature 120(2)
_cell_measurement_theta_max 31.93
_cell_measurement_theta_min 2.21
_cell_volume 3249.9(4)
_computing_cell_refinement 'Bruker SAINT'
_computing_data_collection 'Bruker APEX2'
_computing_data_reduction 'Bruker SAINT'
_computing_molecular_graphics 'Bruker SHELXTL'
_computing_publication_material 'Bruker SHELXTL'
_computing_structure_refinement 'SHELXL-2013 (Sheldrick, 2013)'
_computing_structure_solution 'SHELXS-97 (Sheldrick 2008)'
_diffrn_ambient_temperature 120(2)
_diffrn_measured_fraction_theta_full 0.991
_diffrn_measured_fraction_theta_max 0.907
_diffrn_measurement_device_type 'Bruker APEX-II CCD'
_diffrn_measurement_method '\f and \w scans'
_diffrn_radiation_type MoK\a
_diffrn_radiation_wavelength 0.71073
_diffrn_reflns_av_R_equivalents 0.0242
_diffrn_reflns_av_unetI/netI 0.0267
_diffrn_reflns_Laue_measured_fraction_full 0.991
_diffrn_reflns_Laue_measured_fraction_max 0.907
_diffrn_reflns_limit_h_max 19
_diffrn_reflns_limit_h_min -20
_diffrn_reflns_limit_k_max 21
_diffrn_reflns_limit_k_min -21
_diffrn_reflns_limit_l_max 28
_diffrn_reflns_limit_l_min -28
_diffrn_reflns_number 73862
_diffrn_reflns_point_group_measured_fraction_full 0.991
_diffrn_reflns_point_group_measured_fraction_max 0.907
_diffrn_reflns_theta_full 30.000
_diffrn_reflns_theta_max 31.980
_diffrn_reflns_theta_min 1.566
_exptl_absorpt_coefficient_mu 2.002
_exptl_absorpt_correction_T_max 0.795
_exptl_absorpt_correction_T_min 0.725
_exptl_absorpt_correction_type multi-scan
_exptl_absorpt_process_details SADABS
_exptl_crystal_colour colourless
_exptl_crystal_density_diffrn 1.808
_exptl_crystal_description plate
_exptl_crystal_F_000 1728
_exptl_crystal_size_max 0.340
_exptl_crystal_size_mid 0.280
_exptl_crystal_size_min 0.120
_refine_diff_density_max 1.239
_refine_diff_density_min -0.526
_refine_diff_density_rms 0.093
_refine_ls_extinction_method none
_refine_ls_goodness_of_fit_ref 1.039
_refine_ls_hydrogen_treatment mixed
_refine_ls_matrix_type full
_refine_ls_number_parameters 885
_refine_ls_number_reflns 20434
_refine_ls_number_restraints 0
_refine_ls_restrained_S_all 1.039
_refine_ls_R_factor_all 0.0357
_refine_ls_R_factor_gt 0.0275
_refine_ls_shift/su_max 0.003
_refine_ls_shift/su_mean 0.000
_refine_ls_structure_factor_coef Fsqd
_refine_ls_weighting_details 'w=1/[\s^2^(Fo^2^)+(0.0300P)^2^+1.5000P] where P=(Fo^2^+2Fc^2^)/3'
_refine_ls_weighting_scheme calc
_refine_ls_wR_factor_gt 0.0615
_refine_ls_wR_factor_ref 0.0654
_reflns_Friedel_coverage 0.000
_reflns_number_gt 17311
_reflns_number_total 20434
_reflns_threshold_expression 'I > 2\s(I)'
_cod_data_source_file c7fd00080d2.cif
_cod_data_source_block A3XBD2
_cod_database_code 1546579
_shelx_space_group_comment
;
The symmetry employed for this shelxl refinement is uniquely defined
by the following loop, which should always be used as a source of
symmetry information in preference to the above space-group names.
They are only intended as comments.
;
_shelx_estimated_absorpt_t_min 0.549
_shelx_estimated_absorpt_t_max 0.795
_shelxl_version_number 2013-4

loop_
_space_group_symop_operation_xyz
'x, y, z'
'-x, -y, -z'

loop_
_atom_site_label
_atom_site_type_symbol
_atom_site_fract_x
_atom_site_fract_y
_atom_site_fract_z
_atom_site_U_iso_or_equiv
_atom_site_adp_type
_atom_site_occupancy
_atom_site_site_symmetry_order
_atom_site_calc_flag
_atom_site_refinement_flags_posn
_atom_site_refinement_flags_adp
O1S_1 O 0.22245(12) 0.01639(12) 0.57171(8) 0.0275(3) Uani 1 1 d . .
H1_1 H 0.264(2) 0.011(2) 0.5396(15) 0.033 Uiso 1 1 d . U
C1S_1 C 0.12327(17) -0.07722(18) 0.53390(12) 0.0308(5) Uani 1 1 d . .
H1A_1 H 0.1270 -0.1367 0.5434 0.046 Uiso 1 1 calc R U
H1B_1 H 0.1123 -0.0958 0.4793 0.046 Uiso 1 1 calc R U
H1C_1 H 0.0618 -0.0641 0.5528 0.046 Uiso 1 1 calc R U
N11_1 N 0.21464(14) 1.27617(13) 0.88551(9) 0.0240(3) Uani 1 1 d . .
C12_1 C 0.27191(15) 1.34718(15) 0.95735(11) 0.0209(4) Uani 1 1 d . .
N13_1 N 0.21899(14) 1.40341(13) 0.99279(9) 0.0239(3) Uani 1 1 d . .
C14_1 C 0.12379(17) 1.36580(17) 0.94082(13) 0.0297(4) Uani 1 1 d . .
H14_1 H 0.0687 1.3911 0.9500 0.036 Uiso 1 1 calc R U
C15_1 C 0.11947(17) 1.28784(17) 0.87484(13) 0.0297(4) Uani 1 1 d . .
H15_1 H 0.0626 1.2493 0.8305 0.036 Uiso 1 1 calc R U
N21_1 N 0.43807(14) 1.44217(13) 1.05818(9) 0.0221(3) Uani 1 1 d . .
H21_1 H 0.4222(19) 1.493(2) 1.0844(14) 0.027 Uiso 1 1 d . U
C22_1 C 0.37731(16) 1.35982(15) 0.99106(11) 0.0210(4) Uani 1 1 d . .
N23_1 N 0.42594(14) 1.29600(14) 0.96279(10) 0.0264(4) Uani 1 1 d . .
C24_1 C 0.52264(17) 1.34114(17) 1.01502(12) 0.0281(4) Uani 1 1 d . .
H24_1 H 0.5760 1.3134 1.0106 0.034 Uiso 1 1 calc R U
C25_1 C 0.53114(17) 1.43096(17) 1.07383(12) 0.0260(4) Uani 1 1 d . .
H25_1 H 0.5899 1.4766 1.1170 0.031 Uiso 1 1 calc R U
N31_1 N 0.08466(16) 0.86962(14) 0.77967(10) 0.0296(4) Uani 1 1 d . .
C32_1 C 0.11230(17) 0.94449(17) 0.84979(12) 0.0275(4) Uani 1 1 d . .
H32_1 H 0.0969 0.9219 0.8898 0.033 Uiso 1 1 calc R U
C33_1 C 0.16246(17) 1.05403(17) 0.86816(11) 0.0273(4) Uani 1 1 d . .
H33_1 H 0.1799 1.1046 0.9193 0.033 Uiso 1 1 calc R U
C34_1 C 0.18660(15) 1.08835(15) 0.81102(11) 0.0213(4) Uani 1 1 d . .
C35_1 C 0.1578(2) 1.01084(17) 0.73748(12) 0.0318(5) Uani 1 1 d . .
H35_1 H 0.1724 1.0310 0.6964 0.038 Uiso 1 1 calc R U
C36_1 C 0.1076(2) 0.90396(18) 0.72489(13) 0.0373(5) Uani 1 1 d . .
H36_1 H 0.0881 0.8516 0.6742 0.045 Uiso 1 1 calc R U
C37_1 C 0.24704(17) 1.20557(16) 0.82606(11) 0.0259(4) Uani 1 1 d . .
H37A_1 H 0.3269 1.2284 0.8407 0.031 Uiso 1 1 calc R U
H37B_1 H 0.2335 1.2140 0.7786 0.031 Uiso 1 1 calc R U
N41_1 N 0.49265(13) -0.20298(13) 0.25206(9) 0.0221(3) Uani 1 1 d . .
C42_1 C 0.41782(15) -0.28845(14) 0.19056(10) 0.0193(3) Uani 1 1 d . .
N43_1 N 0.42902(13) -0.37727(13) 0.18006(9) 0.0214(3) Uani 1 1 d . .
C44_1 C 0.51388(16) -0.34683(17) 0.23780(11) 0.0251(4) Uani 1 1 d . .
H44_1 H 0.5408 -0.3938 0.2455 0.030 Uiso 1 1 calc R U
C45_1 C 0.55359(16) -0.24041(17) 0.28225(12) 0.0263(4) Uani 1 1 d . .
H45_1 H 0.6121 -0.1998 0.3257 0.032 Uiso 1 1 calc R U
N51_1 N 0.26434(14) -0.37477(14) 0.08228(10) 0.0241(3) Uani 1 1 d . .
H51_1 H 0.2600(19) -0.437(2) 0.0667(14) 0.029 Uiso 1 1 d . U
C52_1 C 0.33691(16) -0.28486(15) 0.14140(10) 0.0206(4) Uani 1 1 d . .
N53_1 N 0.32343(15) -0.19873(14) 0.14625(10) 0.0278(4) Uani 1 1 d . .
C54_1 C 0.2380(2) -0.2371(2) 0.08643(13) 0.0346(5) Uani 1 1 d . .
H54_1 H 0.2086 -0.1942 0.0747 0.041 Uiso 1 1 calc R U
C55_1 C 0.20139(19) -0.34439(19) 0.04661(12) 0.0313(5) Uani 1 1 d . .
H55_1 H 0.1437 -0.3894 0.0028 0.038 Uiso 1 1 calc R U
N61_1 N 0.34492(14) -0.01626(14) 0.46922(10) 0.0275(4) Uani 1 1 d . .
C62_1 C 0.37016(17) -0.09934(16) 0.45096(12) 0.0268(4) Uani 1 1 d . .
H62_1 H 0.3522 -0.1410 0.4800 0.032 Uiso 1 1 calc R U
C63_1 C 0.42131(16) -0.12797(15) 0.39174(11) 0.0236(4) Uani 1 1 d . .
H63_1 H 0.4380 -0.1879 0.3806 0.028 Uiso 1 1 calc R U
C64_1 C 0.44776(15) -0.06829(15) 0.34912(10) 0.0207(4) Uani 1 1 d . .
C65_1 C 0.42144(16) 0.01794(16) 0.36790(12) 0.0248(4) Uani 1 1 d . .
H65_1 H 0.4384 0.0608 0.3398 0.030 Uiso 1 1 calc R U
C66_1 C 0.37047(16) 0.04114(16) 0.42775(12) 0.0272(4) Uani 1 1 d . .
H66_1 H 0.3528 0.1006 0.4400 0.033 Uiso 1 1 calc R U
C67_1 C 0.50667(18) -0.09192(15) 0.28465(12) 0.0269(4) Uani 1 1 d . .
H67A_1 H 0.4787 -0.0763 0.2443 0.032 Uiso 1 1 calc R U
H67B_1 H 0.5861 -0.0433 0.3035 0.032 Uiso 1 1 calc R U
C71_1 C 0.12744(15) 0.52922(15) 0.69545(12) 0.0219(4) Uani 1 1 d . .
I1_1 I 0.10386(2) 0.66938(2) 0.73435(2) 0.02324(3) Uani 1 1 d . .
C72_1 C 0.08423(16) 0.45387(16) 0.62119(12) 0.0241(4) Uani 1 1 d . .
F72_1 F 0.02363(11) 0.46824(10) 0.57271(7) 0.0337(3) Uani 1 1 d . .
C73_1 C 0.10122(16) 0.36231(16) 0.59474(11) 0.0233(4) Uani 1 1 d . .
F73_1 F 0.05655(10) 0.29170(9) 0.52228(7) 0.0310(3) Uani 1 1 d . .
C74_1 C 0.16263(15) 0.34204(15) 0.64116(11) 0.0212(4) Uani 1 1 d . .
I2_1 I 0.18736(2) 0.20329(2) 0.60272(2) 0.02292(3) Uani 1 1 d . .
C75_1 C 0.20581(15) 0.41736(15) 0.71515(11) 0.0216(4) Uani 1 1 d . .
F75_1 F 0.26645(10) 0.40235(10) 0.76343(7) 0.0298(3) Uani 1 1 d . .
C76_1 C 0.18883(15) 0.50913(15) 0.74203(11) 0.0221(4) Uani 1 1 d . .
F76_1 F 0.23386(10) 0.57895(9) 0.81459(7) 0.0299(3) Uani 1 1 d . .
O1S_2 O 0.20043(13) 0.03819(12) 0.07681(9) 0.0325(3) Uani 1 1 d . .
H1_2 H 0.230(2) 0.010(2) 0.0398(15) 0.039 Uiso 1 1 d . U
C1S_2 C 0.09443(18) -0.04256(18) 0.06528(14) 0.0355(5) Uani 1 1 d . .
H1A_2 H 0.0652 -0.0232 0.1112 0.053 Uiso 1 1 calc R U
H1B_2 H 0.0984 -0.1111 0.0541 0.053 Uiso 1 1 calc R U
H1C_2 H 0.0460 -0.0496 0.0226 0.053 Uiso 1 1 calc R U
N11_2 N 0.24396(13) 1.32458(13) 0.38085(9) 0.0210(3) Uani 1 1 d . .
C12_2 C 0.29367(15) 1.38505(14) 0.45560(11) 0.0198(4) Uani 1 1 d . .
N13_2 N 0.24827(13) 1.45036(13) 0.48908(9) 0.0234(3) Uani 1 1 d . .
C14_2 C 0.16599(17) 1.42958(16) 0.43291(12) 0.0271(4) Uani 1 1 d . .
H14_2 H 0.1186 1.4644 0.4397 0.033 Uiso 1 1 calc R U
C15_2 C 0.16204(17) 1.35270(16) 0.36665(12) 0.0257(4) Uani 1 1 d . .
H15_2 H 0.1125 1.3240 0.3197 0.031 Uiso 1 1 calc R U
N21_2 N 0.43356(13) 1.44400(13) 0.56717(10) 0.0222(3) Uani 1 1 d . .
H21_2 H 0.4229(19) 1.494(2) 0.5962(14) 0.027 Uiso 1 1 d . U
C22_2 C 0.38284(15) 1.37755(15) 0.49380(10) 0.0200(4) Uani 1 1 d . .
N23_2 N 0.42443(14) 1.30762(14) 0.46432(10) 0.0249(3) Uani 1 1 d . .
C24_2 C 0.50568(17) 1.33173(17) 0.52186(12) 0.0276(4) Uani 1 1 d . .
H24_2 H 0.5511 1.2953 0.5179 0.033 Uiso 1 1 calc R U
C25_2 C 0.51237(17) 1.41530(17) 0.58560(12) 0.0270(4) Uani 1 1 d . .
H25_2 H 0.5617 1.4471 0.6331 0.032 Uiso 1 1 calc R U
N31_2 N 0.10774(15) 0.91977(14) 0.30227(11) 0.0289(4) Uani 1 1 d . .
C32_2 C 0.10131(17) 0.99985(17) 0.35924(12) 0.0273(4) Uani 1 1 d . .
H32_2 H 0.0605 0.9829 0.3951 0.033 Uiso 1 1 calc R U
C33_2 C 0.15033(16) 1.10647(16) 0.36965(11) 0.0243(4) Uani 1 1 d . .
H33_2 H 0.1436 1.1606 0.4117 0.029 Uiso 1 1 calc R U
C34_2 C 0.20915(15) 1.13239(15) 0.31758(10) 0.0188(3) Uani 1 1 d . .
C35_2 C 0.21496(18) 1.04997(17) 0.25735(12) 0.0280(4) Uani 1 1 d . .
H35_2 H 0.2534 1.0643 0.2198 0.034 Uiso 1 1 calc R U
C36_2 C 0.16421(19) 0.94620(17) 0.25230(13) 0.0323(5) Uani 1 1 d . .
H36_2 H 0.1699 0.8905 0.2109 0.039 Uiso 1 1 calc R U
C37_2 C 0.27021(16) 1.24561(15) 0.32415(11) 0.0219(4) Uani 1 1 d . .
H37A_2 H 0.3501 1.2672 0.3368 0.026 Uiso 1 1 calc R U
H37B_2 H 0.2534 1.2465 0.2742 0.026 Uiso 1 1 calc R U
N41_2 N 0.50115(13) -0.20754(13) -0.21949(9) 0.0210(3) Uani 1 1 d . .
C42_2 C 0.43201(15) -0.28026(14) -0.28788(10) 0.0193(3) Uani 1 1 d . .
N43_2 N 0.42978(13) -0.37660(13) -0.30498(9) 0.0216(3) Uani 1 1 d . .
C44_2 C 0.49943(17) -0.36415(17) -0.24483(11) 0.0254(4) Uani 1 1 d . .
H44_2 H 0.5146 -0.4199 -0.2409 0.030 Uiso 1 1 calc R U
C45_2 C 0.54337(16) -0.26142(17) -0.19186(11) 0.0252(4) Uani 1 1 d . .
H45_2 H 0.5933 -0.2325 -0.1450 0.030 Uiso 1 1 calc R U
N51_2 N 0.30216(14) -0.33456(13) -0.40366(9) 0.0224(3) Uani 1 1 d . .
H51_2 H 0.2940(19) -0.400(2) -0.4266(14) 0.027 Uiso 1 1 d . U
C52_2 C 0.36741(15) -0.25785(14) -0.33551(10) 0.0192(3) Uani 1 1 d . .
N53_2 N 0.36312(13) -0.16485(13) -0.31998(10) 0.0237(3) Uani 1 1 d . .
C54_2 C 0.29159(17) -0.18375(16) -0.38168(12) 0.0260(4) Uani 1 1 d . .
H54_2 H 0.2715 -0.1317 -0.3875 0.031 Uiso 1 1 calc R U
C55_2 C 0.25360(17) -0.28725(16) -0.43324(12) 0.0265(4) Uani 1 1 d . .
H55_2 H 0.2033 -0.3201 -0.4805 0.032 Uiso 1 1 calc R U
N61_2 N 0.31223(14) -0.03396(15) -0.02688(10) 0.0285(4) Uani 1 1 d . .
C62_2 C 0.30685(17) -0.13231(17) -0.06135(12) 0.0278(4) Uani 1 1 d . .
H62_2 H 0.2552 -0.1886 -0.0512 0.033 Uiso 1 1 calc R U
C63_2 C 0.37264(16) -0.15652(16) -0.11114(11) 0.0248(4) Uani 1 1 d . .
H63_2 H 0.3659 -0.2278 -0.1343 0.030 Uiso 1 1 calc R U
C64_2 C 0.44769(15) -0.07628(15) -0.12661(10) 0.0192(3) Uani 1 1 d . .
C65_2 C 0.45301(17) 0.02589(16) -0.09185(12) 0.0265(4) Uani 1 1 d . .
H65_2 H 0.5030 0.0833 -0.1017 0.032 Uiso 1 1 calc R U
C66_2 C 0.38482(18) 0.04318(17) -0.04277(13) 0.0311(5) Uani 1 1 d . .
H66_2 H 0.3898 0.1138 -0.0190 0.037 Uiso 1 1 calc R U
C67_2 C 0.52540(16) -0.09409(15) -0.17837(11) 0.0218(4) Uani 1 1 d . .
H67A_2 H 0.5215 -0.0633 -0.2155 0.026 Uiso 1 1 calc R U
H67B_2 H 0.6015 -0.0550 -0.1477 0.026 Uiso 1 1 calc R U
C71_2 C 0.12387(16) 0.56454(15) 0.22410(11) 0.0214(4) Uani 1 1 d . .
I3_2 I 0.10836(2) 0.70842(2) 0.27018(2) 0.02446(3) Uani 1 1 d . .
C72_2 C 0.05452(15) 0.48140(16) 0.15732(11) 0.0216(4) Uani 1 1 d . .
F72_2 F -0.02743(10) 0.49124(10) 0.12312(7) 0.0338(3) Uani 1 1 d . .
C73_2 C 0.06526(16) 0.38693(16) 0.12463(10) 0.0222(4) Uani 1 1 d . .
F73_2 F -0.00817(10) 0.30830(10) 0.06165(7) 0.0328(3) Uani 1 1 d . .
C74_2 C 0.14867(15) 0.37274(15) 0.15640(10) 0.0200(4) Uani 1 1 d . .
I4_2 I 0.16961(2) 0.23207(2) 0.11089(2) 0.02266(3) Uani 1 1 d . .
C75_2 C 0.21851(15) 0.45583(15) 0.22285(11) 0.0220(4) Uani 1 1 d . .
F75_2 F 0.30148(10) 0.44625(9) 0.25581(7) 0.0295(3) Uani 1 1 d . .
C76_2 C 0.20570(15) 0.54888(15) 0.25630(11) 0.0216(4) Uani 1 1 d . .
F76_2 F 0.27581(10) 0.62523(9) 0.32144(7) 0.0337(3) Uani 1 1 d . .

loop_
_atom_site_aniso_label
_atom_site_aniso_U_11
_atom_site_aniso_U_22
_atom_site_aniso_U_33
_atom_site_aniso_U_23
_atom_site_aniso_U_13
_atom_site_aniso_U_12
O1S_1 0.0301(8) 0.0241(7) 0.0260(7) 0.0066(6) 0.0101(6) 0.0125(6)
C1S_1 0.0277(10) 0.0309(11) 0.0290(10) 0.0099(9) 0.0055(8) 0.0103(9)
N11_1 0.0264(8) 0.0193(7) 0.0209(8) 0.0055(6) 0.0029(6) 0.0075(7)
C12_1 0.0233(9) 0.0162(8) 0.0216(9) 0.0072(7) 0.0048(7) 0.0071(7)
N13_1 0.0252(8) 0.0195(7) 0.0237(8) 0.0055(7) 0.0035(7) 0.0098(7)
C14_1 0.0265(10) 0.0268(10) 0.0350(11) 0.0112(9) 0.0041(9) 0.0125(8)
C15_1 0.0269(10) 0.0266(10) 0.0301(11) 0.0096(9) -0.0017(8) 0.0089(8)
N21_1 0.0238(8) 0.0198(8) 0.0219(8) 0.0065(7) 0.0036(6) 0.0106(7)
C22_1 0.0250(9) 0.0163(8) 0.0207(9) 0.0075(7) 0.0064(7) 0.0078(7)
N23_1 0.0296(9) 0.0228(8) 0.0258(8) 0.0066(7) 0.0066(7) 0.0135(7)
C24_1 0.0281(10) 0.0287(10) 0.0311(10) 0.0124(9) 0.0082(8) 0.0155(9)
C25_1 0.0253(10) 0.0258(10) 0.0253(10) 0.0106(8) 0.0036(8) 0.0097(8)
N31_1 0.0406(10) 0.0240(8) 0.0293(9) 0.0127(7) 0.0098(8) 0.0170(8)
C32_1 0.0295(10) 0.0286(10) 0.0274(10) 0.0158(9) 0.0070(8) 0.0113(9)
C33_1 0.0307(10) 0.0255(10) 0.0186(9) 0.0064(8) 0.0046(8) 0.0076(8)
C34_1 0.0221(9) 0.0203(8) 0.0203(9) 0.0069(7) 0.0038(7) 0.0094(7)
C35_1 0.0509(14) 0.0238(10) 0.0201(9) 0.0085(8) 0.0095(9) 0.0156(10)
C36_1 0.0629(16) 0.0239(10) 0.0229(10) 0.0065(9) 0.0111(10) 0.0192(11)
C37_1 0.0308(10) 0.0211(9) 0.0192(9) 0.0053(8) 0.0071(8) 0.0074(8)
N41_1 0.0231(8) 0.0178(7) 0.0211(8) 0.0049(6) 0.0051(6) 0.0076(6)
C42_1 0.0223(9) 0.0167(8) 0.0190(8) 0.0066(7) 0.0076(7) 0.0088(7)
N43_1 0.0238(8) 0.0189(7) 0.0219(8) 0.0070(6) 0.0048(6) 0.0110(6)
C44_1 0.0252(9) 0.0277(10) 0.0254(9) 0.0097(8) 0.0058(8) 0.0153(8)
C45_1 0.0210(9) 0.0303(10) 0.0237(9) 0.0074(8) 0.0027(7) 0.0108(8)
N51_1 0.0261(8) 0.0242(8) 0.0229(8) 0.0077(7) 0.0031(7) 0.0140(7)
C52_1 0.0241(9) 0.0202(8) 0.0183(8) 0.0073(7) 0.0068(7) 0.0106(7)
N53_1 0.0396(10) 0.0281(9) 0.0266(9) 0.0136(7) 0.0120(8) 0.0225(8)
C54_1 0.0497(14) 0.0414(13) 0.0310(11) 0.0191(10) 0.0123(10) 0.0334(12)
C55_1 0.0347(11) 0.0432(12) 0.0221(9) 0.0122(9) 0.0036(8) 0.0241(10)
N61_1 0.0253(8) 0.0261(8) 0.0277(9) 0.0071(7) 0.0082(7) 0.0111(7)
C62_1 0.0286(10) 0.0243(9) 0.0268(10) 0.0109(8) 0.0065(8) 0.0101(8)
C63_1 0.0251(9) 0.0175(8) 0.0248(9) 0.0068(8) 0.0048(8) 0.0077(7)
C64_1 0.0189(8) 0.0172(8) 0.0185(8) 0.0037(7) -0.0002(7) 0.0043(7)
C65_1 0.0235(9) 0.0225(9) 0.0291(10) 0.0116(8) 0.0051(8) 0.0099(8)
C66_1 0.0232(9) 0.0231(9) 0.0349(11) 0.0091(9) 0.0056(8) 0.0124(8)
C67_1 0.0327(11) 0.0154(8) 0.0258(10) 0.0046(8) 0.0092(8) 0.0069(8)
C71_1 0.0193(8) 0.0180(8) 0.0317(10) 0.0135(8) 0.0078(7) 0.0081(7)
I1_1 0.02340(6) 0.01906(6) 0.03192(7) 0.01299(5) 0.00877(5) 0.01111(5)
C72_1 0.0227(9) 0.0230(9) 0.0307(10) 0.0139(8) 0.0027(8) 0.0115(8)
F72_1 0.0404(7) 0.0316(6) 0.0331(7) 0.0128(6) -0.0026(6) 0.0210(6)
C73_1 0.0230(9) 0.0206(9) 0.0248(9) 0.0103(8) 0.0021(7) 0.0076(7)
F73_1 0.0384(7) 0.0231(6) 0.0254(6) 0.0060(5) -0.0039(5) 0.0122(5)
C74_1 0.0202(9) 0.0171(8) 0.0284(9) 0.0110(8) 0.0058(7) 0.0087(7)
I2_1 0.02575(6) 0.02030(6) 0.02513(6) 0.00898(5) 0.00523(5) 0.01268(5)
C75_1 0.0203(9) 0.0190(8) 0.0266(9) 0.0107(8) 0.0019(7) 0.0087(7)
F75_1 0.0329(6) 0.0272(6) 0.0297(6) 0.0092(5) -0.0044(5) 0.0167(5)
C76_1 0.0203(9) 0.0175(8) 0.0254(9) 0.0074(7) 0.0025(7) 0.0066(7)
F76_1 0.0351(7) 0.0215(6) 0.0276(6) 0.0049(5) -0.0015(5) 0.0124(5)
O1S_2 0.0310(8) 0.0270(7) 0.0328(8) 0.0039(7) 0.0122(7) 0.0132(6)
C1S_2 0.0296(11) 0.0295(11) 0.0429(13) 0.0119(10) 0.0034(10) 0.0117(9)
N11_2 0.0252(8) 0.0182(7) 0.0198(7) 0.0074(6) 0.0031(6) 0.0099(6)
C12_2 0.0217(9) 0.0146(8) 0.0222(9) 0.0076(7) 0.0029(7) 0.0071(7)
N13_2 0.0250(8) 0.0183(7) 0.0247(8) 0.0051(7) 0.0019(6) 0.0112(6)
C14_2 0.0257(10) 0.0245(9) 0.0322(11) 0.0105(9) 0.0008(8) 0.0136(8)
C15_2 0.0266(10) 0.0244(9) 0.0262(10) 0.0107(8) -0.0007(8) 0.0114(8)
N21_2 0.0222(8) 0.0191(7) 0.0223(8) 0.0049(7) 0.0006(6) 0.0098(6)
C22_2 0.0215(9) 0.0167(8) 0.0204(8) 0.0070(7) 0.0040(7) 0.0076(7)
N23_2 0.0282(9) 0.0233(8) 0.0247(8) 0.0070(7) 0.0032(7) 0.0156(7)
C24_2 0.0261(10) 0.0288(10) 0.0308(10) 0.0112(9) 0.0047(8) 0.0160(9)
C25_2 0.0236(9) 0.0269(10) 0.0284(10) 0.0102(9) -0.0009(8) 0.0107(8)
N31_2 0.0329(9) 0.0202(8) 0.0326(9) 0.0098(7) 0.0081(8) 0.0114(7)
C32_2 0.0295(10) 0.0265(10) 0.0302(10) 0.0145(9) 0.0133(8) 0.0129(8)
C33_2 0.0300(10) 0.0212(9) 0.0222(9) 0.0075(8) 0.0089(8) 0.0125(8)
C34_2 0.0198(8) 0.0194(8) 0.0163(8) 0.0068(7) 0.0018(7) 0.0084(7)
C35_2 0.0363(11) 0.0257(10) 0.0234(9) 0.0100(8) 0.0127(8) 0.0142(9)
C36_2 0.0443(13) 0.0214(9) 0.0298(11) 0.0063(9) 0.0134(10) 0.0162(9)
C37_2 0.0273(9) 0.0195(8) 0.0184(8) 0.0072(7) 0.0060(7) 0.0102(8)
N41_2 0.0221(8) 0.0202(7) 0.0197(7) 0.0055(6) 0.0056(6) 0.0105(6)
C42_2 0.0199(8) 0.0162(8) 0.0211(8) 0.0065(7) 0.0079(7) 0.0078(7)
N43_2 0.0233(8) 0.0193(7) 0.0243(8) 0.0086(6) 0.0072(6) 0.0113(6)
C44_2 0.0317(10) 0.0269(10) 0.0262(10) 0.0142(8) 0.0101(8) 0.0177(9)
C45_2 0.0263(10) 0.0299(10) 0.0224(9) 0.0099(8) 0.0053(8) 0.0160(8)
N51_2 0.0258(8) 0.0175(7) 0.0229(8) 0.0062(7) 0.0030(6) 0.0106(7)
C52_2 0.0199(8) 0.0165(8) 0.0202(8) 0.0071(7) 0.0059(7) 0.0072(7)
N53_2 0.0236(8) 0.0177(7) 0.0295(9) 0.0093(7) 0.0054(7) 0.0090(6)
C54_2 0.0268(10) 0.0209(9) 0.0340(11) 0.0135(8) 0.0048(8) 0.0121(8)
C55_2 0.0269(10) 0.0247(9) 0.0275(10) 0.0098(8) 0.0006(8) 0.0122(8)
N61_2 0.0266(9) 0.0309(9) 0.0260(9) 0.0074(7) 0.0080(7) 0.0143(7)
C62_2 0.0280(10) 0.0288(10) 0.0285(10) 0.0136(9) 0.0104(8) 0.0117(9)
C63_2 0.0267(10) 0.0211(9) 0.0255(9) 0.0077(8) 0.0076(8) 0.0108(8)
C64_2 0.0174(8) 0.0201(8) 0.0171(8) 0.0060(7) 0.0012(6) 0.0071(7)
C65_2 0.0301(10) 0.0182(9) 0.0297(10) 0.0087(8) 0.0091(8) 0.0096(8)
C66_2 0.0335(11) 0.0234(10) 0.0323(11) 0.0045(9) 0.0098(9) 0.0144(9)
C67_2 0.0223(9) 0.0177(8) 0.0212(9) 0.0044(7) 0.0050(7) 0.0076(7)
C71_2 0.0225(9) 0.0170(8) 0.0247(9) 0.0095(7) 0.0052(7) 0.0076(7)
I3_2 0.02175(6) 0.01917(6) 0.03197(7) 0.00998(5) 0.00500(5) 0.00895(5)
C72_2 0.0207(9) 0.0245(9) 0.0215(9) 0.0106(8) 0.0016(7) 0.0109(7)
F72_2 0.0308(7) 0.0351(7) 0.0340(7) 0.0091(6) -0.0058(5) 0.0188(6)
C73_2 0.0216(9) 0.0234(9) 0.0166(8) 0.0059(7) 0.0004(7) 0.0073(7)
F73_2 0.0316(6) 0.0309(6) 0.0243(6) 0.0002(5) -0.0074(5) 0.0140(5)
C74_2 0.0225(9) 0.0191(8) 0.0196(8) 0.0083(7) 0.0048(7) 0.0096(7)
I4_2 0.02431(6) 0.02091(6) 0.02130(6) 0.00627(5) 0.00460(5) 0.01060(5)
C75_2 0.0195(9) 0.0215(9) 0.0245(9) 0.0103(8) 0.0001(7) 0.0079(7)
F75_2 0.0262(6) 0.0248(6) 0.0334(6) 0.0072(5) -0.0070(5) 0.0129(5)
C76_2 0.0193(8) 0.0164(8) 0.0232(9) 0.0064(7) -0.0016(7) 0.0041(7)
F76_2 0.0327(7) 0.0201(6) 0.0329(7) -0.0005(5) -0.0114(5) 0.0088(5)

loop_
_atom_type_symbol
_atom_type_description
_atom_type_scat_dispersion_real
_atom_type_scat_dispersion_imag
_atom_type_scat_source
C C 0.0033 0.0016 'International Tables Vol C Tables 4.2.6.8 and 6.1.1.4'
H H 0.0000 0.0000 'International Tables Vol C Tables 4.2.6.8 and 6.1.1.4'
N N 0.0061 0.0033 'International Tables Vol C Tables 4.2.6.8 and 6.1.1.4'
O O 0.0106 0.0060 'International Tables Vol C Tables 4.2.6.8 and 6.1.1.4'
F F 0.0171 0.0103 'International Tables Vol C Tables 4.2.6.8 and 6.1.1.4'
I I -0.4742 1.8119 'International Tables Vol C Tables 4.2.6.8 and 6.1.1.4'

loop_
_geom_angle_atom_site_label_1
_geom_angle_atom_site_label_2
_geom_angle_atom_site_label_3
_geom_angle
C1S_1 O1S_1 I2_1 110.54(12)
C1S_1 O1S_1 H1_1 103.6(17)
I2_1 O1S_1 H1_1 110.3(17)
O1S_1 C1S_1 H1A_1 109.5
O1S_1 C1S_1 H1B_1 109.5
H1A_1 C1S_1 H1B_1 109.5
O1S_1 C1S_1 H1C_1 109.5
H1A_1 C1S_1 H1C_1 109.5
H1B_1 C1S_1 H1C_1 109.5
C12_1 N11_1 C15_1 107.14(17)
C12_1 N11_1 C37_1 128.91(17)
C15_1 N11_1 C37_1 123.77(17)
N13_1 C12_1 N11_1 111.33(17)
N13_1 C12_1 C22_1 124.19(17)
N11_1 C12_1 C22_1 124.48(17)
C12_1 N13_1 C14_1 104.94(17)
C15_1 C14_1 N13_1 110.85(19)
C15_1 C14_1 H14_1 124.6
N13_1 C14_1 H14_1 124.6
C14_1 C15_1 N11_1 105.74(18)
C14_1 C15_1 H15_1 127.1
N11_1 C15_1 H15_1 127.1
C22_1 N21_1 C25_1 107.18(17)
C22_1 N21_1 H21_1 126.1(17)
C25_1 N21_1 H21_1 126.7(17)
N23_1 C22_1 N21_1 111.74(18)
N23_1 C22_1 C12_1 126.54(18)
N21_1 C22_1 C12_1 121.72(17)
C22_1 N23_1 C24_1 104.58(17)
C25_1 C24_1 N23_1 110.56(19)
C25_1 C24_1 H24_1 124.7
N23_1 C24_1 H24_1 124.7
C24_1 C25_1 N21_1 105.94(18)
C24_1 C25_1 H25_1 127.0
N21_1 C25_1 H25_1 127.0
C32_1 N31_1 C36_1 116.63(18)
C32_1 N31_1 I1_1 126.03(14)
C36_1 N31_1 I1_1 107.34(13)
N31_1 C32_1 C33_1 123.74(19)
N31_1 C32_1 H32_1 118.1
C33_1 C32_1 H32_1 118.1
C34_1 C33_1 C32_1 118.98(18)
C34_1 C33_1 H33_1 120.5
C32_1 C33_1 H33_1 120.5
C33_1 C34_1 C35_1 117.80(18)
C33_1 C34_1 C37_1 122.72(17)
C35_1 C34_1 C37_1 119.42(18)
C36_1 C35_1 C34_1 118.9(2)
C36_1 C35_1 H35_1 120.5
C34_1 C35_1 H35_1 120.5
N31_1 C36_1 C35_1 123.9(2)
N31_1 C36_1 H36_1 118.0
C35_1 C36_1 H36_1 118.0
N11_1 C37_1 C34_1 113.64(16)
N11_1 C37_1 H37A_1 108.8
C34_1 C37_1 H37A_1 108.8
N11_1 C37_1 H37B_1 108.8
C34_1 C37_1 H37B_1 108.8
H37A_1 C37_1 H37B_1 107.7
C42_1 N41_1 C45_1 106.95(16)
C42_1 N41_1 C67_1 129.01(17)
C45_1 N41_1 C67_1 123.99(17)
N43_1 C42_1 N41_1 111.19(17)
N43_1 C42_1 C52_1 123.29(17)
N41_1 C42_1 C52_1 125.51(17)
C42_1 N43_1 C44_1 105.19(16)
C45_1 C44_1 N43_1 110.38(18)
C45_1 C44_1 H44_1 124.8
N43_1 C44_1 H44_1 124.8
C44_1 C45_1 N41_1 106.29(18)
C44_1 C45_1 H45_1 126.9
N41_1 C45_1 H45_1 126.9
C52_1 N51_1 C55_1 106.94(18)
C52_1 N51_1 H51_1 128.8(17)
C55_1 N51_1 H51_1 124.0(17)
N53_1 C52_1 N51_1 111.84(18)
N53_1 C52_1 C42_1 126.93(18)
N51_1 C52_1 C42_1 121.23(17)
C52_1 N53_1 C54_1 104.43(18)
C55_1 C54_1 N53_1 110.7(2)
C55_1 C54_1 H54_1 124.6
N53_1 C54_1 H54_1 124.6
C54_1 C55_1 N51_1 106.1(2)
C54_1 C55_1 H55_1 127.0
N51_1 C55_1 H55_1 127.0
C62_1 N61_1 C66_1 117.63(18)
N61_1 C62_1 C63_1 123.1(2)
N61_1 C62_1 H62_1 118.4
C63_1 C62_1 H62_1 118.4
C64_1 C63_1 C62_1 119.05(19)
C64_1 C63_1 H63_1 120.5
C62_1 C63_1 H63_1 120.5
C63_1 C64_1 C65_1 117.94(18)
C63_1 C64_1 C67_1 122.63(18)
C65_1 C64_1 C67_1 119.41(18)
C66_1 C65_1 C64_1 119.44(19)
C66_1 C65_1 H65_1 120.3
C64_1 C65_1 H65_1 120.3
N61_1 C66_1 C65_1 122.82(19)
N61_1 C66_1 H66_1 118.6
C65_1 C66_1 H66_1 118.6
N41_1 C67_1 C64_1 113.34(16)
N41_1 C67_1 H67A_1 108.9
C64_1 C67_1 H67A_1 108.9
N41_1 C67_1 H67B_1 108.9
C64_1 C67_1 H67B_1 108.9
H67A_1 C67_1 H67B_1 107.7
C76_1 C71_1 C72_1 117.24(18)
C76_1 C71_1 I1_1 121.59(15)
C72_1 C71_1 I1_1 121.15(15)
C71_1 I1_1 N31_1 174.78(6)
F72_1 C72_1 C73_1 118.09(18)
F72_1 C72_1 C71_1 120.43(18)
C73_1 C72_1 C71_1 121.48(18)
F73_1 C73_1 C72_1 118.79(18)
F73_1 C73_1 C74_1 119.80(17)
C72_1 C73_1 C74_1 121.41(19)
C75_1 C74_1 C73_1 117.03(17)
C75_1 C74_1 I2_1 120.99(14)
C73_1 C74_1 I2_1 121.97(14)
C74_1 I2_1 O1S_1 171.86(6)
F75_1 C75_1 C74_1 120.00(17)
F75_1 C75_1 C76_1 118.17(17)
C74_1 C75_1 C76_1 121.83(18)
F76_1 C76_1 C75_1 118.43(18)
F76_1 C76_1 C71_1 120.56(17)
C75_1 C76_1 C71_1 121.01(18)
C1S_2 O1S_2 I4_2 104.68(12)
C1S_2 O1S_2 H1_2 106.0(17)
I4_2 O1S_2 H1_2 126.8(17)
O1S_2 C1S_2 H1A_2 109.5
O1S_2 C1S_2 H1B_2 109.5
H1A_2 C1S_2 H1B_2 109.5
O1S_2 C1S_2 H1C_2 109.5
H1A_2 C1S_2 H1C_2 109.5
H1B_2 C1S_2 H1C_2 109.5
C12_2 N11_2 C15_2 106.93(16)
C12_2 N11_2 C37_2 128.59(17)
C15_2 N11_2 C37_2 124.47(16)
N13_2 C12_2 N11_2 111.21(17)
N13_2 C12_2 C22_2 124.44(17)
N11_2 C12_2 C22_2 124.34(17)
C12_2 N13_2 C14_2 105.03(16)
C15_2 C14_2 N13_2 110.55(18)
C15_2 C14_2 H14_2 124.7
N13_2 C14_2 H14_2 124.7
C14_2 C15_2 N11_2 106.28(17)
C14_2 C15_2 H15_2 126.9
N11_2 C15_2 H15_2 126.9
C22_2 N21_2 C25_2 107.00(17)
C22_2 N21_2 H21_2 129.0(17)
C25_2 N21_2 H21_2 124.0(17)
N23_2 C22_2 N21_2 111.72(17)
N23_2 C22_2 C12_2 126.40(17)
N21_2 C22_2 C12_2 121.87(17)
C22_2 N23_2 C24_2 104.75(17)
C25_2 C24_2 N23_2 110.62(18)
C25_2 C24_2 H24_2 124.7
N23_2 C24_2 H24_2 124.7
C24_2 C25_2 N21_2 105.91(18)
C24_2 C25_2 H25_2 127.0
N21_2 C25_2 H25_2 127.0
C32_2 N31_2 C36_2 116.31(18)
C32_2 N31_2 I3_2 139.25(14)
C36_2 N31_2 I3_2 100.02(13)
N31_2 C32_2 C33_2 124.19(19)
N31_2 C32_2 H32_2 117.9
C33_2 C32_2 H32_2 117.9
C34_2 C33_2 C32_2 118.65(18)
C34_2 C33_2 H33_2 120.7
C32_2 C33_2 H33_2 120.7
C35_2 C34_2 C33_2 117.90(18)
C35_2 C34_2 C37_2 118.20(17)
C33_2 C34_2 C37_2 123.87(17)
C34_2 C35_2 C36_2 119.16(19)
C34_2 C35_2 H35_2 120.4
C36_2 C35_2 H35_2 120.4
N31_2 C36_2 C35_2 123.77(19)
N31_2 C36_2 H36_2 118.1
C35_2 C36_2 H36_2 118.1
N11_2 C37_2 C34_2 114.31(15)
N11_2 C37_2 H37A_2 108.7
C34_2 C37_2 H37A_2 108.7
N11_2 C37_2 H37B_2 108.7
C34_2 C37_2 H37B_2 108.7
H37A_2 C37_2 H37B_2 107.6
C42_2 N41_2 C45_2 107.14(16)
C42_2 N41_2 C67_2 128.98(17)
C45_2 N41_2 C67_2 123.82(16)
N43_2 C42_2 N41_2 110.84(17)
N43_2 C42_2 C52_2 123.71(17)
N41_2 C42_2 C52_2 125.44(17)
C42_2 N43_2 C44_2 105.30(16)
C45_2 C44_2 N43_2 110.61(18)
C45_2 C44_2 H44_2 124.7
N43_2 C44_2 H44_2 124.7
C44_2 C45_2 N41_2 106.11(17)
C44_2 C45_2 H45_2 126.9
N41_2 C45_2 H45_2 126.9
C52_2 N51_2 C55_2 106.57(16)
C52_2 N51_2 H51_2 128.7(16)
C55_2 N51_2 H51_2 124.6(16)
N53_2 C52_2 N51_2 112.06(17)
N53_2 C52_2 C42_2 126.28(17)
N51_2 C52_2 C42_2 121.66(17)
C52_2 N53_2 C54_2 104.49(16)
C55_2 C54_2 N53_2 110.60(18)
C55_2 C54_2 H54_2 124.7
N53_2 C54_2 H54_2 124.7
C54_2 C55_2 N51_2 106.28(18)
C54_2 C55_2 H55_2 126.9
N51_2 C55_2 H55_2 126.9
C66_2 N61_2 C62_2 116.89(17)
N61_2 C62_2 C63_2 123.38(19)
N61_2 C62_2 H62_2 118.3
C63_2 C62_2 H62_2 118.3
C64_2 C63_2 C62_2 119.21(19)
C64_2 C63_2 H63_2 120.4
C62_2 C63_2 H63_2 120.4
C63_2 C64_2 C65_2 117.89(17)
C63_2 C64_2 C67_2 123.11(17)
C65_2 C64_2 C67_2 118.99(17)
C66_2 C65_2 C64_2 119.17(19)
C66_2 C65_2 H65_2 120.4
C64_2 C65_2 H65_2 120.4
N61_2 C66_2 C65_2 123.45(19)
N61_2 C66_2 H66_2 118.3
C65_2 C66_2 H66_2 118.3
N41_2 C67_2 C64_2 113.37(15)
N41_2 C67_2 H67A_2 108.9
C64_2 C67_2 H67A_2 108.9
N41_2 C67_2 H67B_2 108.9
C64_2 C67_2 H67B_2 108.9
H67A_2 C67_2 H67B_2 107.7
C76_2 C71_2 C72_2 116.67(17)
C76_2 C71_2 I3_2 122.27(14)
C72_2 C71_2 I3_2 121.00(14)
C71_2 I3_2 N31_2 165.58(6)
F72_2 C72_2 C73_2 118.24(17)
F72_2 C72_2 C71_2 119.71(17)
C73_2 C72_2 C71_2 122.04(18)
F73_2 C73_2 C72_2 118.47(17)
F73_2 C73_2 C74_2 120.62(17)
C72_2 C73_2 C74_2 120.91(17)
C73_2 C74_2 C75_2 117.21(17)
C73_2 C74_2 I4_2 123.18(14)
C75_2 C74_2 I4_2 119.58(14)
C74_2 I4_2 O1S_2 168.99(6)
F75_2 C75_2 C76_2 118.84(17)
F75_2 C75_2 C74_2 119.52(17)
C76_2 C75_2 C74_2 121.64(18)
F76_2 C76_2 C75_2 118.11(17)
F76_2 C76_2 C71_2 120.39(17)
C75_2 C76_2 C71_2 121.50(17)

loop_
_geom_bond_atom_site_label_1
_geom_bond_atom_site_label_2
_geom_bond_distance
O1S_1 C1S_1 1.413(3)
O1S_1 I2_1 2.8401(15)
O1S_1 H1_1 0.86(3)
C1S_1 H1A_1 0.9800
C1S_1 H1B_1 0.9800
C1S_1 H1C_1 0.9800
N11_1 C12_1 1.362(2)
N11_1 C15_1 1.377(3)
N11_1 C37_1 1.460(3)
C12_1 N13_1 1.327(2)
C12_1 C22_1 1.452(3)
N13_1 C14_1 1.379(3)
C14_1 C15_1 1.356(3)
C14_1 H14_1 0.9500
C15_1 H15_1 0.9500
N21_1 C22_1 1.354(2)
N21_1 C25_1 1.364(3)
N21_1 H21_1 0.85(2)
C22_1 N23_1 1.325(3)
N23_1 C24_1 1.376(3)
C24_1 C25_1 1.360(3)
C24_1 H24_1 0.9500
C25_1 H25_1 0.9500
N31_1 C32_1 1.325(3)
N31_1 C36_1 1.334(3)
N31_1 I1_1 2.8887(18)
C32_1 C33_1 1.388(3)
C32_1 H32_1 0.9500
C33_1 C34_1 1.379(3)
C33_1 H33_1 0.9500
C34_1 C35_1 1.385(3)
C34_1 C37_1 1.511(3)
C35_1 C36_1 1.378(3)
C35_1 H35_1 0.9500
C36_1 H36_1 0.9500
C37_1 H37A_1 0.9900
C37_1 H37B_1 0.9900
N41_1 C42_1 1.362(2)
N41_1 C45_1 1.367(3)
N41_1 C67_1 1.461(2)
C42_1 N43_1 1.324(2)
C42_1 C52_1 1.446(3)
N43_1 C44_1 1.375(3)
C44_1 C45_1 1.354(3)
C44_1 H44_1 0.9500
C45_1 H45_1 0.9500
N51_1 C52_1 1.354(2)
N51_1 C55_1 1.367(3)
N51_1 H51_1 0.83(3)
C52_1 N53_1 1.327(3)
N53_1 C54_1 1.377(3)
C54_1 C55_1 1.354(3)
C54_1 H54_1 0.9500
C55_1 H55_1 0.9500
N61_1 C62_1 1.331(3)
N61_1 C66_1 1.334(3)
C62_1 C63_1 1.384(3)
C62_1 H62_1 0.9500
C63_1 C64_1 1.379(3)
C63_1 H63_1 0.9500
C64_1 C65_1 1.382(3)
C64_1 C67_1 1.516(3)
C65_1 C66_1 1.378(3)
C65_1 H65_1 0.9500
C66_1 H66_1 0.9500
C67_1 H67A_1 0.9900
C67_1 H67B_1 0.9900
C71_1 C76_1 1.381(3)
C71_1 C72_1 1.383(3)
C71_1 I1_1 2.0899(19)
C72_1 F72_1 1.344(2)
C72_1 C73_1 1.378(3)
C73_1 F73_1 1.342(2)
C73_1 C74_1 1.381(3)
C74_1 C75_1 1.379(3)
C74_1 I2_1 2.0794(19)
C75_1 F75_1 1.348(2)
C75_1 C76_1 1.380(3)
C76_1 F76_1 1.341(2)
O1S_2 C1S_2 1.409(3)
O1S_2 I4_2 2.9005(16)
O1S_2 H1_2 0.89(3)
C1S_2 H1A_2 0.9800
C1S_2 H1B_2 0.9800
C1S_2 H1C_2 0.9800
N11_2 C12_2 1.363(2)
N11_2 C15_2 1.372(3)
N11_2 C37_2 1.456(2)
C12_2 N13_2 1.329(2)
C12_2 C22_2 1.446(3)
N13_2 C14_2 1.378(3)
C14_2 C15_2 1.354(3)
C14_2 H14_2 0.9500
C15_2 H15_2 0.9500
N21_2 C22_2 1.355(2)
N21_2 C25_2 1.365(3)
N21_2 H21_2 0.81(2)
C22_2 N23_2 1.326(2)
N23_2 C24_2 1.369(3)
C24_2 C25_2 1.363(3)
C24_2 H24_2 0.9500
C25_2 H25_2 0.9500
N31_2 C32_2 1.330(3)
N31_2 C36_2 1.334(3)
N31_2 I3_2 2.9634(18)
C32_2 C33_2 1.386(3)
C32_2 H32_2 0.9500
C33_2 C34_2 1.382(3)
C33_2 H33_2 0.9500
C34_2 C35_2 1.380(3)
C34_2 C37_2 1.508(3)
C35_2 C36_2 1.383(3)
C35_2 H35_2 0.9500
C36_2 H36_2 0.9500
C37_2 H37A_2 0.9900
C37_2 H37B_2 0.9900
N41_2 C42_2 1.366(2)
N41_2 C45_2 1.371(3)
N41_2 C67_2 1.464(2)
C42_2 N43_2 1.329(2)
C42_2 C52_2 1.448(3)
N43_2 C44_2 1.375(3)
C44_2 C45_2 1.355(3)
C44_2 H44_2 0.9500
C45_2 H45_2 0.9500
N51_2 C52_2 1.359(2)
N51_2 C55_2 1.364(3)
N51_2 H51_2 0.86(2)
C52_2 N53_2 1.323(2)
N53_2 C54_2 1.373(3)
C54_2 C55_2 1.359(3)
C54_2 H54_2 0.9500
C55_2 H55_2 0.9500
N61_2 C66_2 1.333(3)
N61_2 C62_2 1.334(3)
C62_2 C63_2 1.384(3)
C62_2 H62_2 0.9500
C63_2 C64_2 1.373(3)
C63_2 H63_2 0.9500
C64_2 C65_2 1.385(3)
C64_2 C67_2 1.513(3)
C65_2 C66_2 1.378(3)
C65_2 H65_2 0.9500
C66_2 H66_2 0.9500
C67_2 H67A_2 0.9900
C67_2 H67B_2 0.9900
C71_2 C76_2 1.380(3)
C71_2 C72_2 1.384(3)
C71_2 I3_2 2.0871(19)
C72_2 F72_2 1.346(2)
C72_2 C73_2 1.378(3)
C73_2 F73_2 1.341(2)
C73_2 C74_2 1.380(3)
C74_2 C75_2 1.381(3)
C74_2 I4_2 2.0821(19)
C75_2 F75_2 1.344(2)
C75_2 C76_2 1.376(3)
C76_2 F76_2 1.342(2)

loop_
_geom_hbond_atom_site_label_D
_geom_hbond_atom_site_label_H
_geom_hbond_atom_site_label_A
_geom_hbond_distance_DH
_geom_hbond_distance_HA
_geom_hbond_distance_DA
_geom_hbond_angle_DHA
_geom_hbond_site_symmetry_A
N21_1 H21_1 N43_1 0.85(2) 2.10(2) 2.903(2) 158(2) 1_576
N21_2 H21_2 N43_2 0.81(2) 2.13(2) 2.920(2) 163(2) 1_576
N51_1 H51_1 N13_1 0.83(3) 2.10(3) 2.896(2) 160(2) 1_534
N51_2 H51_2 N13_2 0.86(2) 2.05(2) 2.874(2) 160(2) 1_534
O1S_1 H1_1 N61_1 0.86(3) 1.81(3) 2.667(2) 173(2) .
O1S_2 H1_2 N61_2 0.89(3) 1.84(3) 2.721(2) 171(3) .

loop_
_geom_torsion_atom_site_label_1
_geom_torsion_atom_site_label_2
_geom_torsion_atom_site_label_3
_geom_torsion_atom_site_label_4
_geom_torsion
C15_1 N11_1 C12_1 N13_1 -0.2(2)
C37_1 N11_1 C12_1 N13_1 174.88(18)
C15_1 N11_1 C12_1 C22_1 179.70(18)
C37_1 N11_1 C12_1 C22_1 -5.2(3)
N11_1 C12_1 N13_1 C14_1 0.1(2)
C22_1 C12_1 N13_1 C14_1 -179.76(18)
C12_1 N13_1 C14_1 C15_1 0.0(2)
N13_1 C14_1 C15_1 N11_1 -0.1(3)
C12_1 N11_1 C15_1 C14_1 0.2(2)
C37_1 N11_1 C15_1 C14_1 -175.22(18)
C25_1 N21_1 C22_1 N23_1 0.2(2)
C25_1 N21_1 C22_1 C12_1 179.94(17)
N13_1 C12_1 C22_1 N23_1 169.5(2)
N11_1 C12_1 C22_1 N23_1 -10.4(3)
N13_1 C12_1 C22_1 N21_1 -10.2(3)
N11_1 C12_1 C22_1 N21_1 169.94(18)
N21_1 C22_1 N23_1 C24_1 -0.2(2)
C12_1 C22_1 N23_1 C24_1 -179.87(19)
C22_1 N23_1 C24_1 C25_1 0.1(2)
N23_1 C24_1 C25_1 N21_1 0.1(2)
C22_1 N21_1 C25_1 C24_1 -0.2(2)
C36_1 N31_1 C32_1 C33_1 0.1(3)
I1_1 N31_1 C32_1 C33_1 141.11(18)
N31_1 C32_1 C33_1 C34_1 -0.7(3)
C32_1 C33_1 C34_1 C35_1 0.9(3)
C32_1 C33_1 C34_1 C37_1 -176.3(2)
C33_1 C34_1 C35_1 C36_1 -0.5(3)
C37_1 C34_1 C35_1 C36_1 176.8(2)
C32_1 N31_1 C36_1 C35_1 0.3(4)
I1_1 N31_1 C36_1 C35_1 -147.5(2)
C34_1 C35_1 C36_1 N31_1 -0.1(4)
C12_1 N11_1 C37_1 C34_1 107.7(2)
C15_1 N11_1 C37_1 C34_1 -77.9(2)
C33_1 C34_1 C37_1 N11_1 -39.4(3)
C35_1 C34_1 C37_1 N11_1 143.4(2)
C45_1 N41_1 C42_1 N43_1 -0.6(2)
C67_1 N41_1 C42_1 N43_1 -178.05(17)
C45_1 N41_1 C42_1 C52_1 -179.63(18)
C67_1 N41_1 C42_1 C52_1 2.9(3)
N41_1 C42_1 N43_1 C44_1 0.6(2)
C52_1 C42_1 N43_1 C44_1 179.67(17)
C42_1 N43_1 C44_1 C45_1 -0.4(2)
N43_1 C44_1 C45_1 N41_1 0.1(2)
C42_1 N41_1 C45_1 C44_1 0.3(2)
C67_1 N41_1 C45_1 C44_1 177.95(17)
C55_1 N51_1 C52_1 N53_1 0.7(2)
C55_1 N51_1 C52_1 C42_1 -178.80(18)
N43_1 C42_1 C52_1 N53_1 -177.08(18)
N41_1 C42_1 C52_1 N53_1 1.9(3)
N43_1 C42_1 C52_1 N51_1 2.3(3)
N41_1 C42_1 C52_1 N51_1 -178.70(17)
N51_1 C52_1 N53_1 C54_1 -0.4(2)
C42_1 C52_1 N53_1 C54_1 179.09(19)
C52_1 N53_1 C54_1 C55_1 -0.1(2)
N53_1 C54_1 C55_1 N51_1 0.5(3)
C52_1 N51_1 C55_1 C54_1 -0.7(2)
C66_1 N61_1 C62_1 C63_1 0.2(3)
N61_1 C62_1 C63_1 C64_1 -0.1(3)
C62_1 C63_1 C64_1 C65_1 -0.1(3)
C62_1 C63_1 C64_1 C67_1 178.26(18)
C63_1 C64_1 C65_1 C66_1 0.1(3)
C67_1 C64_1 C65_1 C66_1 -178.32(18)
C62_1 N61_1 C66_1 C65_1 -0.2(3)
C64_1 C65_1 C66_1 N61_1 0.1(3)
C42_1 N41_1 C67_1 C64_1 94.9(2)
C45_1 N41_1 C67_1 C64_1 -82.2(2)
C63_1 C64_1 C67_1 N41_1 23.7(3)
C65_1 C64_1 C67_1 N41_1 -157.97(18)
C76_1 C71_1 C72_1 F72_1 179.98(18)
I1_1 C71_1 C72_1 F72_1 -1.6(3)
C76_1 C71_1 C72_1 C73_1 0.3(3)
I1_1 C71_1 C72_1 C73_1 178.72(15)
F72_1 C72_1 C73_1 F73_1 -0.2(3)
C71_1 C72_1 C73_1 F73_1 179.51(18)
F72_1 C72_1 C73_1 C74_1 179.95(18)
C71_1 C72_1 C73_1 C74_1 -0.3(3)
F73_1 C73_1 C74_1 C75_1 -179.63(17)
C72_1 C73_1 C74_1 C75_1 0.2(3)
F73_1 C73_1 C74_1 I2_1 -0.7(3)
C72_1 C73_1 C74_1 I2_1 179.12(15)
C73_1 C74_1 C75_1 F75_1 179.93(17)
I2_1 C74_1 C75_1 F75_1 1.0(3)
C73_1 C74_1 C75_1 C76_1 0.0(3)
I2_1 C74_1 C75_1 C76_1 -178.97(14)
F75_1 C75_1 C76_1 F76_1 0.3(3)
C74_1 C75_1 C76_1 F76_1 -179.70(17)
F75_1 C75_1 C76_1 C71_1 -179.98(17)
C74_1 C75_1 C76_1 C71_1 0.0(3)
C72_1 C71_1 C76_1 F76_1 179.58(17)
I1_1 C71_1 C76_1 F76_1 1.1(3)
C72_1 C71_1 C76_1 C75_1 -0.1(3)
I1_1 C71_1 C76_1 C75_1 -178.54(14)
C15_2 N11_2 C12_2 N13_2 -0.6(2)
C37_2 N11_2 C12_2 N13_2 178.51(17)
C15_2 N11_2 C12_2 C22_2 178.33(18)
C37_2 N11_2 C12_2 C22_2 -2.6(3)
N11_2 C12_2 N13_2 C14_2 0.3(2)
C22_2 C12_2 N13_2 C14_2 -178.59(18)
C12_2 N13_2 C14_2 C15_2 0.1(2)
N13_2 C14_2 C15_2 N11_2 -0.4(2)
C12_2 N11_2 C15_2 C14_2 0.6(2)
C37_2 N11_2 C15_2 C14_2 -178.54(18)
C25_2 N21_2 C22_2 N23_2 0.3(2)
C25_2 N21_2 C22_2 C12_2 179.57(18)
N13_2 C12_2 C22_2 N23_2 174.03(19)
N11_2 C12_2 C22_2 N23_2 -4.7(3)
N13_2 C12_2 C22_2 N21_2 -5.2(3)
N11_2 C12_2 C22_2 N21_2 176.08(18)
N21_2 C22_2 N23_2 C24_2 -0.4(2)
C12_2 C22_2 N23_2 C24_2 -179.62(19)
C22_2 N23_2 C24_2 C25_2 0.3(2)
N23_2 C24_2 C25_2 N21_2 -0.2(2)
C22_2 N21_2 C25_2 C24_2 -0.1(2)
C36_2 N31_2 C32_2 C33_2 -1.0(3)
I3_2 N31_2 C32_2 C33_2 149.57(18)
N31_2 C32_2 C33_2 C34_2 0.6(3)
C32_2 C33_2 C34_2 C35_2 0.6(3)
C32_2 C33_2 C34_2 C37_2 -177.34(19)
C33_2 C34_2 C35_2 C36_2 -1.3(3)
C37_2 C34_2 C35_2 C36_2 176.8(2)
C32_2 N31_2 C36_2 C35_2 0.3(4)
I3_2 N31_2 C36_2 C35_2 -160.7(2)
C34_2 C35_2 C36_2 N31_2 0.9(4)
C12_2 N11_2 C37_2 C34_2 90.5(2)
C15_2 N11_2 C37_2 C34_2 -90.6(2)
C35_2 C34_2 C37_2 N11_2 169.58(18)
C33_2 C34_2 C37_2 N11_2 -12.5(3)
C45_2 N41_2 C42_2 N43_2 -0.8(2)
C67_2 N41_2 C42_2 N43_2 -178.00(17)
C45_2 N41_2 C42_2 C52_2 178.04(17)
C67_2 N41_2 C42_2 C52_2 0.8(3)
N41_2 C42_2 N43_2 C44_2 0.5(2)
C52_2 C42_2 N43_2 C44_2 -178.37(17)
C42_2 N43_2 C44_2 C45_2 0.0(2)
N43_2 C44_2 C45_2 N41_2 -0.5(2)
C42_2 N41_2 C45_2 C44_2 0.8(2)
C67_2 N41_2 C45_2 C44_2 178.14(17)
C55_2 N51_2 C52_2 N53_2 0.1(2)
C55_2 N51_2 C52_2 C42_2 179.95(17)
N43_2 C42_2 C52_2 N53_2 177.18(18)
N41_2 C42_2 C52_2 N53_2 -1.5(3)
N43_2 C42_2 C52_2 N51_2 -2.7(3)
N41_2 C42_2 C52_2 N51_2 178.65(17)
N51_2 C52_2 N53_2 C54_2 -0.2(2)
C42_2 C52_2 N53_2 C54_2 179.99(18)
C52_2 N53_2 C54_2 C55_2 0.2(2)
N53_2 C54_2 C55_2 N51_2 -0.1(2)
C52_2 N51_2 C55_2 C54_2 0.0(2)
C66_2 N61_2 C62_2 C63_2 0.6(3)
N61_2 C62_2 C63_2 C64_2 -0.1(3)
C62_2 C63_2 C64_2 C65_2 -0.7(3)
C62_2 C63_2 C64_2 C67_2 178.17(19)
C63_2 C64_2 C65_2 C66_2 1.0(3)
C67_2 C64_2 C65_2 C66_2 -177.93(19)
C62_2 N61_2 C66_2 C65_2 -0.3(3)
C64_2 C65_2 C66_2 N61_2 -0.5(4)
C42_2 N41_2 C67_2 C64_2 88.4(2)
C45_2 N41_2 C67_2 C64_2 -88.4(2)
C63_2 C64_2 C67_2 N41_2 9.2(3)
C65_2 C64_2 C67_2 N41_2 -171.96(18)
C76_2 C71_2 C72_2 F72_2 179.67(17)
I3_2 C71_2 C72_2 F72_2 -3.0(3)
C76_2 C71_2 C72_2 C73_2 0.7(3)
I3_2 C71_2 C72_2 C73_2 178.03(15)
F72_2 C72_2 C73_2 F73_2 -1.9(3)
C71_2 C72_2 C73_2 F73_2 177.11(17)
F72_2 C72_2 C73_2 C74_2 179.00(17)
C71_2 C72_2 C73_2 C74_2 -2.0(3)
F73_2 C73_2 C74_2 C75_2 -177.56(17)
C72_2 C73_2 C74_2 C75_2 1.5(3)
F73_2 C73_2 C74_2 I4_2 0.4(3)
C72_2 C73_2 C74_2 I4_2 179.52(14)
C73_2 C74_2 C75_2 F75_2 -179.59(17)
I4_2 C74_2 C75_2 F75_2 2.4(2)
C73_2 C74_2 C75_2 C76_2 0.1(3)
I4_2 C74_2 C75_2 C76_2 -177.91(15)
F75_2 C75_2 C76_2 F76_2 -1.3(3)
C74_2 C75_2 C76_2 F76_2 178.97(18)
F75_2 C75_2 C76_2 C71_2 178.28(18)
C74_2 C75_2 C76_2 C71_2 -1.5(3)
C72_2 C71_2 C76_2 F76_2 -179.42(17)
I3_2 C71_2 C76_2 F76_2 3.3(3)
C72_2 C71_2 C76_2 C75_2 1.0(3)
I3_2 C71_2 C76_2 C75_2 -176.29(15)
